data_1514573
loop_
_publ_author_name
'Jones, Matthew B.'
'Gaunt, Andrew J.'
'Gordon, John C.'
'Kaltsoyannis, Nikolas'
'Neu, Mary P.'
'Scott, Brian L.'

_publ_section_title
;
 Uncovering f-element bonding differences and electronic structure in a
 series of 1&#x2009;:&#x2009;3 and 1&#x2009;:&#x2009;4 complexes with a
 diselenophosphinate ligand
;
_journal_issue 3
_journal_name_full 'Chemical Science'
_journal_page_first 1189
_journal_paper_doi 10.1039/c2sc21806b
_journal_volume 4
_journal_year 2013
_chemical_formula_sum 'C40 H36 La N2 P3 Se6'
_chemical_formula_weight 1250.29
_chemical_name_systematic
;
?
;
_space_group_IT_number 14
_symmetry_cell_setting monoclinic
_symmetry_space_group_name_Hall '-P 2ybc'
_symmetry_space_group_name_H-M 'P 1 21/c 1'
_atom_sites_solution_hydrogens geom
_atom_sites_solution_primary direct
_atom_sites_solution_secondary difmap
_audit_creation_method SHELXL-97
_cell_angle_alpha 90.00
_cell_angle_beta 91.9450(10)
_cell_angle_gamma 90.00
_cell_formula_units_Z 4
_cell_length_a 13.5653(10)
_cell_length_b 9.0111(7)
_cell_length_c 35.576(3)
_cell_measurement_temperature 120(1)
_cell_volume 4346.2(6)
_computing_cell_refinement 'SAINT+, v. 7.66a (Bruker AXS, 2009)'
_computing_data_collection 'APEX II, v. 7.0 (Bruker AXS, 2009)'
_computing_data_reduction 'SAINT+, v. 7.66a (Bruker AXS, 2009)'
_computing_molecular_graphics 'SHELXTL, v. 6.14, (Bruker AXS, 2000)'
_computing_publication_material 'SHELXTL, v. 6.14, (Bruker AXS, 2000)'
_computing_structure_refinement 'SHELXL-97 (Sheldrick, 1997)'
_computing_structure_solution 'SHELXS-97 (Sheldrick, 1990)'
_diffrn_ambient_temperature 120(1)
_diffrn_measured_fraction_theta_full 0.998
_diffrn_measured_fraction_theta_max 0.934
_diffrn_measurement_device_type 'Bruker D8 with APEXII CCD'
_diffrn_measurement_method '\w scans'
_diffrn_radiation_monochromator graphite
_diffrn_radiation_source 'fine-focus sealed tube'
_diffrn_radiation_type MoK\a
_diffrn_radiation_wavelength 0.71073
_diffrn_reflns_av_R_equivalents 0.0816
_diffrn_reflns_av_sigmaI/netI 0.0694
_diffrn_reflns_limit_h_max 17
_diffrn_reflns_limit_h_min -17
_diffrn_reflns_limit_k_max 11
_diffrn_reflns_limit_k_min -11
_diffrn_reflns_limit_l_max 45
_diffrn_reflns_limit_l_min -45
_diffrn_reflns_number 47827
_diffrn_reflns_theta_full 25.00
_diffrn_reflns_theta_max 28.40
_diffrn_reflns_theta_min 2.29
_diffrn_standards_decay_% 0
_diffrn_standards_interval_count 0
_diffrn_standards_interval_time 0
_diffrn_standards_number 0
_exptl_absorpt_coefficient_mu 6.149
_exptl_absorpt_correction_T_max 0.7485
_exptl_absorpt_correction_T_min 0.5257
_exptl_absorpt_correction_type multi-scan
_exptl_absorpt_process_details 'SADABS v. 1 (Sheldrick, 2008)'
_exptl_crystal_colour colorless
_exptl_crystal_density_diffrn 1.911
_exptl_crystal_density_method 'not measured'
_exptl_crystal_description 'rectangular plate'
_exptl_crystal_F_000 2384
_exptl_crystal_size_max 0.12
_exptl_crystal_size_mid 0.10
_exptl_crystal_size_min 0.05
_refine_diff_density_max 0.832
_refine_diff_density_min -0.812
_refine_diff_density_rms 0.157
_refine_ls_extinction_method none
_refine_ls_goodness_of_fit_ref 1.009
_refine_ls_hydrogen_treatment constr
_refine_ls_matrix_type full
_refine_ls_number_parameters 471
_refine_ls_number_reflns 10171
_refine_ls_number_restraints 0
_refine_ls_restrained_S_all 1.009
_refine_ls_R_factor_all 0.0617
_refine_ls_R_factor_gt 0.0390
_refine_ls_shift/su_max 0.001
_refine_ls_shift/su_mean 0.000
_refine_ls_structure_factor_coef Fsqd
_refine_ls_weighting_details 'calc w=1/[\s^2^(Fo^2^)+(0.0327P)^2^+0.0000P] where P=(Fo^2^+2Fc^2^)/3'
_refine_ls_weighting_scheme calc
_refine_ls_wR_factor_gt 0.0817
_refine_ls_wR_factor_ref 0.0903
_reflns_number_gt 7646
_reflns_number_total 10171
_reflns_threshold_expression >2sigma(I)
_cod_data_source_file c2sc21806b.txt
_cod_data_source_block apx1349
_cod_original_sg_symbol_H-M 'P 21/c'
_cod_database_code 1514573

loop_
_symmetry_equiv_pos_as_xyz
'x, y, z'
'-x, y+1/2, -z+1/2'
'-x, -y, -z'
'x, -y-1/2, z-1/2'

loop_
_atom_site_label
_atom_site_type_symbol
_atom_site_fract_x
_atom_site_fract_y
_atom_site_fract_z
_atom_site_U_iso_or_equiv
_atom_site_adp_type
_atom_site_occupancy
_atom_site_symmetry_multiplicity
_atom_site_calc_flag
_atom_site_refinement_flags
La1 La 0.660245(18) 0.74315(3) 0.122632(7) 0.01410(7) Uani 1 1 d .
Se1 Se 0.80882(3) 0.98018(5) 0.149678(13) 0.02113(11) Uani 1 1 d .
Se2 Se 0.82334(3) 0.77573(5) 0.063743(13) 0.02011(11) Uani 1 1 d .
Se3 Se 0.81624(3) 0.52637(5) 0.157118(12) 0.01875(11) Uani 1 1 d .
Se4 Se 0.62324(3) 0.70901(5) 0.206952(13) 0.02228(11) Uani 1 1 d .
Se5 Se 0.44072(3) 0.64453(5) 0.122898(12) 0.01703(10) Uani 1 1 d .
Se6 Se 0.55381(3) 0.84423(5) 0.048698(12) 0.01872(11) Uani 1 1 d .
P1 P 0.90227(8) 0.90649(12) 0.10580(3) 0.0156(2) Uani 1 1 d .
P2 P 0.75193(8) 0.56832(12) 0.21047(3) 0.0156(2) Uani 1 1 d .
P3 P 0.41788(8) 0.79514(12) 0.07617(3) 0.0157(2) Uani 1 1 d .
N1 N 0.5674(3) 0.9880(4) 0.14631(11) 0.0216(9) Uani 1 1 d .
N2 N 0.6508(3) 0.4862(4) 0.08760(11) 0.0236(9) Uani 1 1 d .
C1 C 1.0063(3) 0.8015(5) 0.12531(13) 0.0178(10) Uani 1 1 d .
C2 C 1.0590(3) 0.7092(5) 0.10159(14) 0.0217(10) Uani 1 1 d .
H2 H 1.0394 0.6991 0.0764 0.026 Uiso 1 1 calc R
C3 C 1.1414(3) 0.6324(5) 0.11600(15) 0.0261(11) Uani 1 1 d .
H3 H 1.1778 0.5732 0.1002 0.031 Uiso 1 1 calc R
C4 C 1.1690(3) 0.6439(5) 0.15345(15) 0.0286(12) Uani 1 1 d .
H4 H 1.2229 0.5904 0.1630 0.034 Uiso 1 1 calc R
C5 C 1.1167(4) 0.7348(5) 0.17673(15) 0.0291(12) Uani 1 1 d .
H5 H 1.1362 0.7438 0.2019 0.035 Uiso 1 1 calc R
C6 C 1.0345(3) 0.8138(5) 0.16270(13) 0.0238(11) Uani 1 1 d .
H6 H 0.9991 0.8742 0.1786 0.029 Uiso 1 1 calc R
C7 C 0.9584(3) 1.0670(5) 0.08372(12) 0.0177(9) Uani 1 1 d .
C8 C 1.0220(3) 1.0467(5) 0.05443(13) 0.0230(10) Uani 1 1 d .
H8 H 1.0344 0.9514 0.0457 0.028 Uiso 1 1 calc R
C9 C 1.0670(3) 1.1670(6) 0.03817(14) 0.0283(12) Uani 1 1 d .
H9 H 1.1093 1.1529 0.0184 0.034 Uiso 1 1 calc R
C10 C 1.0491(4) 1.3081(6) 0.05127(15) 0.0340(13) Uani 1 1 d .
H10 H 1.0803 1.3892 0.0407 0.041 Uiso 1 1 calc R
C11 C 0.9853(4) 1.3289(6) 0.07999(15) 0.0322(12) Uani 1 1 d .
H11 H 0.9725 1.4243 0.0885 0.039 Uiso 1 1 calc R
C12 C 0.9401(4) 1.2089(5) 0.09639(13) 0.0233(11) Uani 1 1 d .
H12 H 0.8973 1.2237 0.1159 0.028 Uiso 1 1 calc R
C13 C 0.8443(3) 0.6426(5) 0.24370(12) 0.0178(9) Uani 1 1 d .
C14 C 0.8222(4) 0.7533(5) 0.26919(14) 0.0240(11) Uani 1 1 d .
H14 H 0.7602 0.7974 0.2685 0.029 Uiso 1 1 calc R
C15 C 0.8938(4) 0.7978(6) 0.29586(14) 0.0292(12) Uani 1 1 d .
H15 H 0.8797 0.8724 0.3129 0.035 Uiso 1 1 calc R
C16 C 0.9854(4) 0.7315(5) 0.29696(14) 0.0280(12) Uani 1 1 d .
H16 H 1.0328 0.7609 0.3149 0.034 Uiso 1 1 calc R
C17 C 1.0067(4) 0.6227(6) 0.27170(15) 0.0311(12) Uani 1 1 d .
H17 H 1.0684 0.5776 0.2726 0.037 Uiso 1 1 calc R
C18 C 0.9368(3) 0.5796(5) 0.24488(14) 0.0256(11) Uani 1 1 d .
H18 H 0.9523 0.5073 0.2274 0.031 Uiso 1 1 calc R
C19 C 0.7147(3) 0.3960(5) 0.23240(12) 0.0183(10) Uani 1 1 d .
C20 C 0.6638(3) 0.4053(5) 0.26573(13) 0.0259(11) Uani 1 1 d .
H20 H 0.6525 0.4973 0.2766 0.031 Uiso 1 1 calc R
C21 C 0.6300(4) 0.2767(6) 0.28264(14) 0.0288(12) Uani 1 1 d .
H21 H 0.5951 0.2822 0.3046 0.035 Uiso 1 1 calc R
C22 C 0.6489(4) 0.1396(5) 0.26633(14) 0.0270(11) Uani 1 1 d .
H22 H 0.6259 0.0534 0.2774 0.032 Uiso 1 1 calc R
C23 C 0.7010(4) 0.1304(5) 0.23421(14) 0.0272(11) Uani 1 1 d .
H23 H 0.7139 0.0380 0.2238 0.033 Uiso 1 1 calc R
C24 C 0.7349(4) 0.2587(5) 0.21698(14) 0.0231(10) Uani 1 1 d .
H24 H 0.7708 0.2521 0.1952 0.028 Uiso 1 1 calc R
C25 C 0.3307(3) 0.7119(5) 0.04271(12) 0.0181(10) Uani 1 1 d .
C26 C 0.2427(3) 0.7796(5) 0.03199(14) 0.0254(11) Uani 1 1 d .
H26 H 0.2275 0.8726 0.0415 0.030 Uiso 1 1 calc R
C27 C 0.1771(4) 0.7093(6) 0.00708(14) 0.0298(12) Uani 1 1 d .
H27 H 0.1179 0.7552 0.0001 0.036 Uiso 1 1 calc R
C28 C 0.1995(3) 0.5714(5) -0.00733(13) 0.0257(11) Uani 1 1 d .
H28 H 0.1553 0.5246 -0.0240 0.031 Uiso 1 1 calc R
C29 C 0.2876(4) 0.5031(5) 0.00304(13) 0.0269(11) Uani 1 1 d .
H29 H 0.3026 0.4101 -0.0066 0.032 Uiso 1 1 calc R
C30 C 0.3533(4) 0.5731(5) 0.02767(13) 0.0232(10) Uani 1 1 d .
H30 H 0.4129 0.5276 0.0343 0.028 Uiso 1 1 calc R
C31 C 0.3565(3) 0.9644(5) 0.09146(12) 0.0167(9) Uani 1 1 d .
C32 C 0.3667(3) 1.0957(5) 0.07181(14) 0.0271(11) Uani 1 1 d .
H32 H 0.4059 1.0995 0.0509 0.033 Uiso 1 1 calc R
C33 C 0.3179(4) 1.2217(5) 0.08366(17) 0.0367(14) Uani 1 1 d .
H33 H 0.3264 1.3113 0.0712 0.044 Uiso 1 1 calc R
C34 C 0.2572(4) 1.2145(5) 0.11367(16) 0.0322(13) Uani 1 1 d .
H34 H 0.2228 1.2987 0.1208 0.039 Uiso 1 1 calc R
C35 C 0.2466(4) 1.0849(5) 0.13337(14) 0.0275(11) Uani 1 1 d .
H35 H 0.2059 1.0815 0.1539 0.033 Uiso 1 1 calc R
C36 C 0.2971(3) 0.9583(5) 0.12240(13) 0.0212(10) Uani 1 1 d .
H36 H 0.2911 0.8703 0.1358 0.025 Uiso 1 1 calc R
C37 C 0.5352(3) 1.0937(6) 0.15849(14) 0.0277(11) Uani 1 1 d .
C38 C 0.4951(4) 1.2311(6) 0.17335(18) 0.0442(16) Uani 1 1 d .
H38A H 0.5334 1.3136 0.1650 0.066 Uiso 1 1 calc R
H38B H 0.4977 1.2276 0.2003 0.066 Uiso 1 1 calc R
H38C H 0.4279 1.2424 0.1645 0.066 Uiso 1 1 calc R
C39 C 0.6493(4) 0.3656(5) 0.07675(13) 0.0247(11) Uani 1 1 d .
C40 C 0.6481(5) 0.2139(5) 0.06379(16) 0.0423(15) Uani 1 1 d .
H40A H 0.7101 0.1677 0.0703 0.063 Uiso 1 1 calc R
H40B H 0.6374 0.2121 0.0370 0.063 Uiso 1 1 calc R
H40C H 0.5958 0.1610 0.0755 0.063 Uiso 1 1 calc R

loop_
_atom_site_aniso_label
_atom_site_aniso_U_11
_atom_site_aniso_U_22
_atom_site_aniso_U_33
_atom_site_aniso_U_23
_atom_site_aniso_U_13
_atom_site_aniso_U_12
La1 0.01442(13) 0.01356(13) 0.01430(13) -0.00037(10) 0.00007(10) -0.00065(10)
Se1 0.0190(2) 0.0227(3) 0.0219(3) -0.00655(19) 0.0035(2) -0.00398(19)
Se2 0.0183(2) 0.0254(3) 0.0166(2) -0.00392(19) 0.00175(19) -0.00727(19)
Se3 0.0216(2) 0.0195(2) 0.0154(2) 0.00186(18) 0.00265(19) 0.00450(18)
Se4 0.0192(2) 0.0288(3) 0.0190(2) 0.00395(19) 0.0022(2) 0.00737(19)
Se5 0.0163(2) 0.0172(2) 0.0176(2) 0.00153(18) 0.00101(18) -0.00028(17)
Se6 0.0175(2) 0.0226(2) 0.0161(2) 0.00233(18) 0.00083(18) -0.00229(18)
P1 0.0156(6) 0.0158(6) 0.0156(6) -0.0008(4) 0.0027(5) -0.0011(4)
P2 0.0159(6) 0.0162(6) 0.0148(6) 0.0008(4) 0.0004(5) 0.0007(4)
P3 0.0160(6) 0.0161(6) 0.0150(6) -0.0003(4) -0.0008(5) -0.0003(4)
N1 0.017(2) 0.022(2) 0.025(2) -0.0015(17) -0.0049(17) -0.0003(16)
N2 0.026(2) 0.024(2) 0.021(2) -0.0045(17) -0.0004(18) 0.0010(17)
C1 0.012(2) 0.015(2) 0.026(3) 0.0021(19) -0.0022(19) -0.0034(17)
C2 0.022(2) 0.015(2) 0.028(3) 0.0015(19) 0.003(2) -0.0010(18)
C3 0.021(2) 0.020(3) 0.039(3) 0.005(2) 0.007(2) 0.0023(19)
C4 0.014(2) 0.026(3) 0.046(3) 0.012(2) 0.000(2) 0.000(2)
C5 0.025(3) 0.040(3) 0.021(3) 0.009(2) -0.006(2) -0.009(2)
C6 0.019(2) 0.026(3) 0.026(3) 0.000(2) -0.001(2) -0.006(2)
C7 0.017(2) 0.017(2) 0.019(2) 0.0027(18) -0.0050(19) -0.0019(18)
C8 0.021(2) 0.024(3) 0.024(3) 0.006(2) 0.001(2) 0.001(2)
C9 0.017(2) 0.044(3) 0.024(3) 0.012(2) 0.001(2) -0.002(2)
C10 0.035(3) 0.031(3) 0.036(3) 0.012(2) -0.007(3) -0.013(2)
C11 0.041(3) 0.020(3) 0.035(3) 0.003(2) -0.004(3) -0.009(2)
C12 0.026(3) 0.025(3) 0.018(2) 0.000(2) 0.000(2) -0.009(2)
C13 0.022(2) 0.018(2) 0.014(2) 0.0039(18) -0.0001(19) -0.0030(18)
C14 0.026(3) 0.020(2) 0.026(3) -0.004(2) 0.007(2) -0.003(2)
C15 0.037(3) 0.027(3) 0.023(3) -0.006(2) 0.000(2) -0.008(2)
C16 0.032(3) 0.028(3) 0.023(3) 0.008(2) -0.009(2) -0.014(2)
C17 0.024(3) 0.034(3) 0.036(3) 0.003(2) -0.008(2) -0.003(2)
C18 0.020(2) 0.027(3) 0.029(3) -0.005(2) -0.002(2) 0.000(2)
C19 0.017(2) 0.019(2) 0.018(2) 0.0017(18) -0.0042(19) -0.0027(18)
C20 0.029(3) 0.027(3) 0.022(3) -0.002(2) 0.004(2) -0.009(2)
C21 0.024(3) 0.043(3) 0.019(3) 0.008(2) 0.002(2) -0.011(2)
C22 0.028(3) 0.026(3) 0.027(3) 0.006(2) -0.003(2) -0.010(2)
C23 0.032(3) 0.019(3) 0.031(3) 0.001(2) -0.001(2) 0.001(2)
C24 0.024(3) 0.024(3) 0.021(3) 0.002(2) -0.002(2) -0.001(2)
C25 0.023(2) 0.018(2) 0.014(2) -0.0011(18) 0.0047(19) -0.0049(18)
C26 0.018(2) 0.029(3) 0.029(3) -0.012(2) 0.000(2) 0.001(2)
C27 0.019(3) 0.042(3) 0.027(3) -0.009(2) -0.008(2) 0.000(2)
C28 0.024(3) 0.031(3) 0.022(3) -0.009(2) 0.002(2) -0.011(2)
C29 0.043(3) 0.017(2) 0.021(3) -0.001(2) 0.002(2) -0.001(2)
C30 0.026(3) 0.023(3) 0.021(3) 0.002(2) -0.002(2) 0.001(2)
C31 0.017(2) 0.015(2) 0.018(2) -0.0044(18) -0.0074(19) 0.0015(17)
C32 0.025(3) 0.029(3) 0.027(3) 0.006(2) 0.003(2) 0.007(2)
C33 0.045(3) 0.017(3) 0.047(4) 0.012(2) -0.001(3) 0.010(2)
C34 0.034(3) 0.023(3) 0.038(3) -0.006(2) -0.011(3) 0.014(2)
C35 0.029(3) 0.027(3) 0.027(3) -0.007(2) 0.003(2) 0.001(2)
C36 0.024(3) 0.019(2) 0.021(2) 0.0007(19) 0.001(2) -0.0015(19)
C37 0.019(2) 0.036(3) 0.027(3) -0.004(2) -0.015(2) -0.002(2)
C38 0.036(3) 0.039(3) 0.056(4) -0.009(3) -0.013(3) 0.008(3)
C39 0.026(3) 0.029(3) 0.020(3) 0.001(2) 0.005(2) -0.005(2)
C40 0.067(4) 0.021(3) 0.039(3) -0.001(2) 0.008(3) -0.009(3)

loop_
_atom_type_symbol
_atom_type_description
_atom_type_scat_dispersion_real
_atom_type_scat_dispersion_imag
_atom_type_scat_source
C C 0.0033 0.0016 'International Tables Vol C Tables 4.2.6.8 and 6.1.1.4'
H H 0.0000 0.0000 'International Tables Vol C Tables 4.2.6.8 and 6.1.1.4'
N N 0.0061 0.0033 'International Tables Vol C Tables 4.2.6.8 and 6.1.1.4'
P P 0.1023 0.0942 'International Tables Vol C Tables 4.2.6.8 and 6.1.1.4'
Se Se -0.0929 2.2259 'International Tables Vol C Tables 4.2.6.8 and 6.1.1.4'
La La -0.2871 2.4523 'International Tables Vol C Tables 4.2.6.8 and 6.1.1.4'

loop_
_geom_angle_atom_site_label_1
_geom_angle_atom_site_label_2
_geom_angle_atom_site_label_3
_geom_angle
N2 La1 N1 148.71(11)
N2 La1 Se1 141.45(8)
N1 La1 Se1 68.92(8)
N2 La1 Se4 111.55(9)
N1 La1 Se4 71.50(8)
Se1 La1 Se4 83.740(15)
N2 La1 Se6 80.94(8)
N1 La1 Se6 79.34(8)
Se1 La1 Se6 110.130(15)
Se4 La1 Se6 140.543(15)
N2 La1 Se3 69.81(8)
N1 La1 Se3 135.47(8)
Se1 La1 Se3 83.243(15)
Se4 La1 Se3 71.507(13)
Se6 La1 Se3 144.480(15)
N2 La1 Se5 73.65(8)
N1 La1 Se5 76.99(8)
Se1 La1 Se5 144.801(15)
Se4 La1 Se5 77.301(14)
Se6 La1 Se5 70.565(13)
Se3 La1 Se5 117.360(14)
N2 La1 Se2 77.79(8)
N1 La1 Se2 118.98(8)
Se1 La1 Se2 70.796(14)
Se4 La1 Se2 144.080(15)
Se6 La1 Se2 73.852(14)
Se3 La1 Se2 80.481(14)
Se5 La1 Se2 137.068(15)
P1 Se1 La1 87.39(3)
P1 Se2 La1 86.11(3)
P2 Se3 La1 86.94(3)
P2 Se4 La1 87.52(3)
P3 Se5 La1 86.01(3)
P3 Se6 La1 86.33(3)
C1 P1 C7 104.3(2)
C1 P1 Se1 110.67(16)
C7 P1 Se1 109.45(15)
C1 P1 Se2 109.94(15)
C7 P1 Se2 109.79(15)
Se1 P1 Se2 112.39(5)
C19 P2 C13 103.32(19)
C19 P2 Se3 110.85(15)
C13 P2 Se3 110.30(15)
C19 P2 Se4 106.92(15)
C13 P2 Se4 111.06(15)
Se3 P2 Se4 113.83(5)
C25 P3 C31 104.3(2)
C25 P3 Se5 108.59(15)
C31 P3 Se5 110.48(15)
C25 P3 Se6 109.59(15)
C31 P3 Se6 111.59(15)
Se5 P3 Se6 111.98(5)
C37 N1 La1 173.9(4)
C39 N2 La1 171.1(4)
C6 C1 C2 120.0(4)
C6 C1 P1 121.0(4)
C2 C1 P1 119.0(4)
C3 C2 C1 119.5(5)
C4 C3 C2 120.4(5)
C3 C4 C5 119.8(5)
C4 C5 C6 120.5(5)
C1 C6 C5 119.7(5)
C12 C7 C8 119.4(4)
C12 C7 P1 120.7(4)
C8 C7 P1 119.9(3)
C9 C8 C7 120.4(5)
C10 C9 C8 119.8(5)
C11 C10 C9 119.9(5)
C10 C11 C12 120.5(5)
C7 C12 C11 119.9(5)
C18 C13 C14 119.6(4)
C18 C13 P2 118.4(3)
C14 C13 P2 122.0(4)
C13 C14 C15 119.4(5)
C16 C15 C14 120.1(5)
C17 C16 C15 120.2(5)
C16 C17 C18 120.1(5)
C13 C18 C17 120.7(5)
C24 C19 C20 120.0(4)
C24 C19 P2 122.2(4)
C20 C19 P2 117.8(3)
C21 C20 C19 119.9(5)
C20 C21 C22 119.4(5)
C23 C22 C21 120.7(4)
C22 C23 C24 120.3(5)
C19 C24 C23 119.6(5)
C26 C25 C30 119.2(4)
C26 C25 P3 122.4(3)
C30 C25 P3 118.4(4)
C25 C26 C27 120.2(4)
C28 C27 C26 120.2(5)
C27 C28 C29 120.0(4)
C30 C29 C28 119.9(4)
C29 C30 C25 120.4(4)
C32 C31 C36 120.4(4)
C32 C31 P3 120.5(4)
C36 C31 P3 119.1(3)
C31 C32 C33 119.3(5)
C34 C33 C32 120.2(5)
C33 C34 C35 120.9(5)
C34 C35 C36 119.5(5)
C31 C36 C35 119.6(4)
N1 C37 C38 178.6(6)
N2 C39 C40 179.0(6)

loop_
_geom_bond_atom_site_label_1
_geom_bond_atom_site_label_2
_geom_bond_distance
La1 N2 2.630(4)
La1 N1 2.689(4)
La1 Se1 3.0689(5)
La1 Se4 3.0736(6)
La1 Se6 3.0943(5)
La1 Se3 3.1021(5)
La1 Se5 3.1081(5)
La1 Se2 3.1121(5)
Se1 P1 2.1492(12)
Se2 P1 2.1597(12)
Se3 P2 2.1491(12)
Se4 P2 2.1576(12)
Se5 P3 2.1601(12)
Se6 P3 2.1619(12)
P1 C1 1.817(5)
P1 C7 1.825(4)
P2 C19 1.817(4)
P2 C13 1.821(4)
P3 C25 1.812(5)
P3 C31 1.829(4)
N1 C37 1.140(6)
N2 C39 1.153(6)
C1 C6 1.376(6)
C1 C2 1.399(6)
C2 C3 1.397(6)
C3 C4 1.376(7)
C4 C5 1.379(7)
C5 C6 1.401(7)
C7 C12 1.381(6)
C7 C8 1.387(6)
C8 C9 1.381(6)
C9 C10 1.379(7)
C10 C11 1.374(7)
C11 C12 1.382(6)
C13 C18 1.376(6)
C13 C14 1.388(6)
C14 C15 1.393(7)
C15 C16 1.378(7)
C16 C17 1.368(7)
C17 C18 1.378(6)
C19 C24 1.385(6)
C19 C20 1.395(6)
C20 C21 1.390(6)
C21 C22 1.393(7)
C22 C23 1.366(7)
C23 C24 1.394(6)
C25 C26 1.383(6)
C25 C30 1.398(6)
C26 C27 1.388(6)
C27 C28 1.382(7)
C28 C29 1.384(7)
C29 C30 1.381(6)
C31 C32 1.384(6)
C31 C36 1.386(6)
C32 C33 1.387(7)
C33 C34 1.372(8)
C34 C35 1.373(7)
C35 C36 1.393(6)
C37 C38 1.459(7)
C39 C40 1.443(7)
